data_7034265
loop_
_publ_author_name
'Redshaw, Carl'
'Walton, Mark'
'Michiue, Kenji'
'Chao, Yimin'
'Walton, Alex'
'Elo, Pertti'
'Sumerin, Victor'
'Jiang, Chengying'
'Elsegood, Mark R. J.'

_publ_section_title
;
 Vanadyl calix[6]arene complexes: synthesis, structural studies and
 ethylene homo-(co-)polymerization capability.
;
_journal_issue 27
_journal_name_full 'Dalton transactions (Cambridge, England : 2003)'
_journal_page_first 12292
_journal_page_last 12303
_journal_paper_doi 10.1039/c5dt00376h
_journal_volume 44
_journal_year 2015
_chemical_formula_moiety 'C37 H46 Li N2 O5 V, C2 H3 N'
_chemical_formula_sum 'C39 H49 Li N3 O5 V'
_chemical_formula_weight 697.69
_space_group_crystal_system triclinic
_space_group_IT_number 2
_space_group_name_Hall '-P 1'
_space_group_name_H-M_alt 'P -1'
_symmetry_space_group_name_Hall '-P 1'
_symmetry_space_group_name_H-M 'P -1'
_atom_sites_solution_hydrogens mixed
_atom_sites_solution_primary direct
_atom_sites_solution_secondary difmap
_audit_creation_method SHELXL-2012
_audit_update_record
;
2014-10-07 deposited with the CCDC.
2015-03-03 downloaded from the CCDC.
;
_cell_angle_alpha 90.879(6)
_cell_angle_beta 94.563(7)
_cell_angle_gamma 117.961(8)
_cell_formula_units_Z 2
_cell_length_a 12.0813(7)
_cell_length_b 12.7544(8)
_cell_length_c 14.2206(10)
_cell_measurement_reflns_used 17203
_cell_measurement_temperature 100(2)
_cell_measurement_theta_max 27.6
_cell_measurement_theta_min 3.2
_cell_volume 1925.9(3)
_computing_cell_refinement
;
CrystalClear-SM Expert 3.1 b10 (Rigaku, 20112)
;
_computing_data_collection
;
CrystalClear-SM Expert 3.1 b10 (Rigaku, 20112)
;
_computing_data_reduction
;
CrystalClear-SM Expert 3.1 b10 (Rigaku, 20112)
;
_computing_molecular_graphics 'Bruker SHELXTL'
_computing_publication_material 'Bruker SHELXTL'
_computing_structure_refinement 'SHELXL-2012 (Sheldrick, 2012)'
_computing_structure_solution 'SHELXS (Sheldrick, 2008)'
_diffrn_ambient_temperature 100(2)
_diffrn_detector_area_resol_mean 28.5714
_diffrn_measured_fraction_theta_full 0.971
_diffrn_measured_fraction_theta_max 0.996
_diffrn_measurement_device
;
AFC12 (Right): Kappa 3 circle
;
_diffrn_measurement_device_type
;
Rigaku Saturn724+ (2x2 bin mode)
;
_diffrn_measurement_method 'profile data from \w-scans'
_diffrn_radiation_monochromator Confocal
_diffrn_radiation_type MoK\a
_diffrn_radiation_wavelength 0.71073
_diffrn_reflns_av_R_equivalents 0.0939
_diffrn_reflns_Laue_measured_fraction_full 0.971
_diffrn_reflns_Laue_measured_fraction_max 0.996
_diffrn_reflns_limit_h_max 14
_diffrn_reflns_limit_h_min -14
_diffrn_reflns_limit_k_max 15
_diffrn_reflns_limit_k_min -12
_diffrn_reflns_limit_l_max 16
_diffrn_reflns_limit_l_min -16
_diffrn_reflns_number 20767
_diffrn_reflns_point_group_measured_fraction_full 0.971
_diffrn_reflns_point_group_measured_fraction_max 0.996
_diffrn_reflns_theta_full 25.242
_diffrn_reflns_theta_max 24.998
_diffrn_reflns_theta_min 3.200
_diffrn_source 'Rotating Anode'
_diffrn_standards_decay_% 0
_diffrn_standards_number 0
_exptl_absorpt_coefficient_mu 0.301
_exptl_absorpt_correction_T_max 1.000
_exptl_absorpt_correction_T_min 0.620
_exptl_absorpt_correction_type multi-scan
_exptl_crystal_colour Yellow
_exptl_crystal_density_diffrn 1.203
_exptl_crystal_description Plate
_exptl_crystal_F_000 740
_exptl_crystal_recrystallization_method 'Re-crystallisation from solvent: acetonitrile'
_exptl_crystal_size_max 0.090
_exptl_crystal_size_mid 0.040
_exptl_crystal_size_min 0.010
_refine_diff_density_max 0.823
_refine_diff_density_min -0.437
_refine_diff_density_rms 0.074
_refine_ls_extinction_method none
_refine_ls_goodness_of_fit_ref 1.021
_refine_ls_hydrogen_treatment mixed
_refine_ls_matrix_type full
_refine_ls_number_parameters 458
_refine_ls_number_reflns 6765
_refine_ls_number_restraints 0
_refine_ls_restrained_S_all 1.021
_refine_ls_R_factor_all 0.1180
_refine_ls_R_factor_gt 0.0737
_refine_ls_shift/su_max 0.000
_refine_ls_shift/su_mean 0.000
_refine_ls_structure_factor_coef Fsqd
_refine_ls_weighting_details
;
 w=1/[\s^2^(Fo^2^)+(0.0956P)^2^+1.7325P]
 where P=(Fo^2^+2Fc^2^)/3
;
_refine_ls_weighting_scheme calc
_refine_ls_wR_factor_gt 0.1815
_refine_ls_wR_factor_ref 0.2118
_reflns_Friedel_coverage 0.000
_reflns_number_gt 4354
_reflns_number_total 6765
_reflns_threshold_expression 'I > 2\s(I)'
_cod_data_source_file c5dt00376h2.cif
_cod_data_source_block 3.2MeCN
_cod_depositor_comments
;Adding full bibliography for 7034263--7034265.cif.

The following automatic conversions were performed:

data name '_iucr_refine_instruction_details' was replaced with
'_iucr_refine_instructions_details' as specified in the replacement
file 'data/replacement-values/replacement_tags.lst'.

Automatic conversion script
Id: cif_correct_tags 9268 2022-04-12 08:56:07Z antanas 
;
_cod_original_cell_volume 1925.9(2)
_cod_database_code 7034265
_shelx_space_group_comment
;
The symmetry employed for this shelxl refinement is uniquely defined
by the following loop, which should always be used as a source of
symmetry information in preference to the above space-group names.
They are only intended as comments.
;
_shelx_estimated_absorpt_t_min 0.973
_shelx_estimated_absorpt_t_max 0.997
_diffrn_reflns_sigmai/neti 0.1097
_shelxl_version_number 2012-4

loop_
_space_group_symop_operation_xyz
'x, y, z'
'-x, -y, -z'

loop_
_atom_site_label
_atom_site_type_symbol
_atom_site_fract_x
_atom_site_fract_y
_atom_site_fract_z
_atom_site_U_iso_or_equiv
_atom_site_adp_type
_atom_site_occupancy
_atom_site_site_symmetry_order
_atom_site_calc_flag
_atom_site_refinement_flags
V1 V 0.27505(6) 0.62393(6) 0.08432(5) 0.0301(2) Uani 1 1 d D
O1 O 0.3557(2) 0.7851(2) 0.0877(2) 0.0312(7) Uani 1 1 d D
O2 O 0.2858(2) 0.5809(2) 0.2044(2) 0.0293(7) Uani 1 1 d D
O3 O 0.4644(3) 0.3529(3) 0.0975(2) 0.0344(7) Uani 1 1 d D
H3 H 0.508(5) 0.346(5) 0.061(4) 0.052(17) Uiso 1 1 d D
O4 O 0.1272(2) 0.5711(3) 0.0395(2) 0.0340(7) Uani 1 1 d D
O5 O 0.3520(2) 0.5803(2) 0.0206(2) 0.0325(7) Uani 1 1 d D
C1 C 0.4853(4) 0.8470(3) 0.1005(3) 0.0280(10) Uani 1 1 d D
C2 C 0.5524(4) 0.8866(3) 0.0201(3) 0.0283(9) Uani 1 1 d D
C3 C 0.6828(4) 0.9609(4) 0.0364(3) 0.0312(10) Uani 1 1 d D
H3A H 0.7294 0.9898 -0.0166 0.037 Uiso 1 1 calc R
C4 C 0.7469(4) 0.9942(4) 0.1259(3) 0.0349(11) Uani 1 1 d D
C5 C 0.6782(4) 0.9465(4) 0.2021(3) 0.0324(10) Uani 1 1 d D
H5 H 0.7209 0.9653 0.2640 0.039 Uiso 1 1 calc R
C6 C 0.5473(4) 0.8712(3) 0.1907(3) 0.0284(10) Uani 1 1 d D
C7 C 0.8907(4) 1.0738(4) 0.1397(4) 0.0441(12) Uani 1 1 d D
C8 C 0.9346(5) 1.1626(7) 0.0646(5) 0.097(3) Uani 1 1 d D
H8A H 0.8955 1.2145 0.0685 0.145 Uiso 1 1 calc R
H8B H 0.9105 1.1204 0.0022 0.145 Uiso 1 1 calc R
H8C H 1.0264 1.2108 0.0742 0.145 Uiso 1 1 calc R
C9 C 0.9333(5) 1.1380(6) 0.2362(5) 0.079(2) Uani 1 1 d D
H9A H 1.0247 1.1893 0.2418 0.119 Uiso 1 1 calc R
H9B H 0.9116 1.0798 0.2848 0.119 Uiso 1 1 calc R
H9C H 0.8913 1.1867 0.2447 0.119 Uiso 1 1 calc R
C10 C 0.9514(5) 0.9919(6) 0.1331(6) 0.090(2) Uani 1 1 d D
H10A H 1.0431 1.0403 0.1364 0.134 Uiso 1 1 calc R
H10B H 0.9204 0.9441 0.0731 0.134 Uiso 1 1 calc R
H10C H 0.9294 0.9393 0.1857 0.134 Uiso 1 1 calc R
C11 C 0.4799(4) 0.8134(4) 0.2764(3) 0.0318(10) Uani 1 1 d D
H11A H 0.3906 0.7953 0.2661 0.038 Uiso 1 1 calc R
H11B H 0.5193 0.8689 0.3329 0.038 Uiso 1 1 calc R
C12 C 0.3937(3) 0.5898(4) 0.2516(3) 0.0275(9) Uani 1 1 d D
C13 C 0.4876(4) 0.6989(4) 0.2926(3) 0.0278(9) Uani 1 1 d D
C14 C 0.5914(4) 0.7024(4) 0.3451(3) 0.0292(10) Uani 1 1 d D
H14 H 0.6530 0.7757 0.3760 0.035 Uiso 1 1 calc R
C15 C 0.6080(4) 0.6017(4) 0.3541(3) 0.0292(10) Uani 1 1 d D
C16 C 0.5152(4) 0.4957(4) 0.3110(3) 0.0283(9) Uani 1 1 d D
H16 H 0.5250 0.4264 0.3167 0.034 Uiso 1 1 calc R
C17 C 0.4073(3) 0.4863(3) 0.2595(3) 0.0264(9) Uani 1 1 d D
C18 C 0.7255(4) 0.6113(4) 0.4130(3) 0.0334(10) Uani 1 1 d D
C19 C 0.8470(5) 0.7201(6) 0.3835(5) 0.0708(18) Uani 1 1 d D
H19A H 0.8410 0.7933 0.3941 0.106 Uiso 1 1 calc R
H19B H 0.8547 0.7091 0.3164 0.106 Uiso 1 1 calc R
H19C H 0.9212 0.7259 0.4215 0.106 Uiso 1 1 calc R
C20 C 0.7178(6) 0.6342(6) 0.5148(4) 0.0686(18) Uani 1 1 d D
H20A H 0.6549 0.5612 0.5399 0.103 Uiso 1 1 calc R
H20B H 0.6934 0.6969 0.5214 0.103 Uiso 1 1 calc R
H20C H 0.8001 0.6594 0.5502 0.103 Uiso 1 1 calc R
C21 C 0.7451(5) 0.5059(6) 0.3957(5) 0.0713(19) Uani 1 1 d D
H21A H 0.8260 0.5203 0.4283 0.107 Uiso 1 1 calc R
H21B H 0.7454 0.4926 0.3277 0.107 Uiso 1 1 calc R
H21C H 0.6769 0.4356 0.4196 0.107 Uiso 1 1 calc R
C22 C 0.3042(4) 0.3711(3) 0.2126(3) 0.0295(10) Uani 1 1 d D
H22A H 0.2875 0.3845 0.1458 0.035 Uiso 1 1 calc R
H22B H 0.2264 0.3498 0.2435 0.035 Uiso 1 1 calc R
C23 C 0.4116(4) 0.2585(4) 0.1532(3) 0.0289(9) Uani 1 1 d D
C24 C 0.3310(4) 0.2664(4) 0.2151(3) 0.0298(10) Uani 1 1 d D
C25 C 0.2774(4) 0.1768(4) 0.2766(3) 0.0291(10) Uani 1 1 d D
H25 H 0.2241 0.1828 0.3197 0.035 Uiso 1 1 calc R
C26 C 0.2982(4) 0.0784(4) 0.2783(3) 0.0310(10) Uani 1 1 d D
C27 C 0.3759(4) 0.0729(4) 0.2129(3) 0.0314(10) Uani 1 1 d D
H27 H 0.3900 0.0057 0.2111 0.038 Uiso 1 1 calc R
C28 C 0.4334(4) 0.1606(4) 0.1506(3) 0.0315(10) Uani 1 1 d D
C29 C 0.2431(4) -0.0192(4) 0.3485(3) 0.0363(11) Uani 1 1 d D
C30 C 0.3518(5) -0.0151(4) 0.4154(4) 0.0455(12) Uani 1 1 d D
H30A H 0.3182 -0.0796 0.4586 0.068 Uiso 1 1 calc R
H30B H 0.3947 0.0615 0.4519 0.068 Uiso 1 1 calc R
H30C H 0.4118 -0.0247 0.3783 0.068 Uiso 1 1 calc R
C31 C 0.1705(4) -0.1410(4) 0.2948(4) 0.0443(12) Uani 1 1 d D
H31A H 0.0993 -0.1439 0.2545 0.067 Uiso 1 1 calc R
H31B H 0.1391 -0.2033 0.3400 0.067 Uiso 1 1 calc R
H31C H 0.2266 -0.1539 0.2555 0.067 Uiso 1 1 calc R
C32 C 0.1536(5) -0.0013(4) 0.4097(4) 0.0471(13) Uani 1 1 d D
H32A H 0.0841 -0.0015 0.3690 0.071 Uiso 1 1 calc R
H32B H 0.1997 0.0750 0.4465 0.071 Uiso 1 1 calc R
H32C H 0.1199 -0.0659 0.4528 0.071 Uiso 1 1 calc R
C33 C 0.5134(4) 0.1477(4) 0.0785(3) 0.0322(10) Uani 1 1 d D
H33A H 0.5917 0.2241 0.0779 0.039 Uiso 1 1 calc R
H33B H 0.5376 0.0866 0.0984 0.039 Uiso 1 1 calc R
Li1 Li -0.0414(7) 0.5341(7) 0.0751(6) 0.0417(19) Uani 1 1 d D
N1 N -0.1210(4) 0.6399(4) 0.0985(3) 0.0464(10) Uani 1 1 d D
C34 C -0.2087(4) 0.6511(4) 0.1030(3) 0.0383(11) Uani 1 1 d D
C35 C -0.3215(4) 0.6640(4) 0.1091(3) 0.0405(11) Uani 1 1 d D
H35A H -0.3961 0.5859 0.0979 0.061 Uiso 1 1 calc R
H35B H -0.3250 0.7172 0.0614 0.061 Uiso 1 1 calc R
H35C H -0.3192 0.6974 0.1722 0.061 Uiso 1 1 calc R
N2 N -0.0315(5) 0.4802(5) 0.2077(4) 0.0646(14) Uani 1 1 d D
C36 C 0.0277(5) 0.4995(5) 0.2799(4) 0.0548(14) Uani 1 1 d D
C37 C 0.0991(5) 0.5245(5) 0.3682(4) 0.0586(15) Uani 1 1 d D
H37A H 0.1842 0.5377 0.3591 0.088 Uiso 1 1 calc R
H37B H 0.0588 0.4572 0.4080 0.088 Uiso 1 1 calc R
H37C H 0.1042 0.5961 0.3991 0.088 Uiso 1 1 calc R
N3 N 0.8653(5) 0.2816(5) 0.4483(4) 0.0705(14) Uani 1 1 d D
C38 C 0.7830(5) 0.2528(5) 0.3891(4) 0.0580(15) Uani 1 1 d D
C39 C 0.6841(5) 0.2200(5) 0.3088(5) 0.0699(19) Uani 1 1 d D
H39A H 0.7172 0.2759 0.2591 0.105 Uiso 1 1 calc R
H39B H 0.6109 0.2234 0.3308 0.105 Uiso 1 1 calc R
H39C H 0.6588 0.1392 0.2836 0.105 Uiso 1 1 calc R

loop_
_atom_site_aniso_label
_atom_site_aniso_U_11
_atom_site_aniso_U_22
_atom_site_aniso_U_33
_atom_site_aniso_U_23
_atom_site_aniso_U_13
_atom_site_aniso_U_12
V1 0.0205(4) 0.0302(4) 0.0399(5) 0.0012(3) 0.0033(3) 0.0122(3)
O1 0.0194(13) 0.0304(16) 0.0457(19) 0.0021(14) 0.0043(13) 0.0132(13)
O2 0.0177(13) 0.0296(16) 0.0409(18) 0.0012(13) 0.0020(12) 0.0115(12)
O3 0.0386(17) 0.0339(17) 0.038(2) 0.0066(14) 0.0129(15) 0.0218(15)
O4 0.0250(14) 0.0373(17) 0.0405(19) -0.0015(14) 0.0011(13) 0.0157(14)
O5 0.0249(14) 0.0321(16) 0.0433(19) -0.0008(14) 0.0062(13) 0.0155(13)
C1 0.0204(19) 0.022(2) 0.045(3) 0.0014(19) 0.0027(19) 0.0132(18)
C2 0.026(2) 0.023(2) 0.038(3) -0.0005(19) 0.0055(19) 0.0130(18)
C3 0.026(2) 0.024(2) 0.042(3) 0.001(2) 0.0084(19) 0.0101(19)
C4 0.026(2) 0.026(2) 0.052(3) 0.000(2) 0.004(2) 0.0112(19)
C5 0.025(2) 0.027(2) 0.044(3) -0.002(2) 0.0031(19) 0.0116(19)
C6 0.0228(19) 0.021(2) 0.044(3) -0.0016(19) 0.0042(19) 0.0121(18)
C7 0.026(2) 0.038(3) 0.057(3) -0.005(2) 0.006(2) 0.006(2)
C8 0.044(3) 0.093(5) 0.097(6) 0.041(4) -0.003(3) -0.015(3)
C9 0.032(3) 0.074(4) 0.091(5) -0.031(4) 0.015(3) -0.009(3)
C10 0.028(3) 0.082(5) 0.146(7) -0.040(5) -0.006(4) 0.020(3)
C11 0.028(2) 0.028(2) 0.038(3) -0.0030(19) 0.0041(19) 0.0125(19)
C12 0.0176(18) 0.033(2) 0.033(2) 0.0010(19) 0.0035(17) 0.0124(18)
C13 0.023(2) 0.031(2) 0.031(2) 0.0030(19) 0.0066(18) 0.0141(19)
C14 0.024(2) 0.031(2) 0.032(3) 0.0003(19) 0.0054(18) 0.0128(19)
C15 0.022(2) 0.036(2) 0.032(3) 0.0037(19) 0.0036(18) 0.0157(19)
C16 0.025(2) 0.026(2) 0.037(3) 0.0019(19) 0.0053(18) 0.0141(19)
C17 0.0189(19) 0.027(2) 0.034(2) 0.0028(18) 0.0060(17) 0.0110(18)
C18 0.029(2) 0.041(3) 0.030(3) -0.001(2) 0.0019(19) 0.016(2)
C19 0.036(3) 0.076(4) 0.088(5) 0.026(4) 0.001(3) 0.017(3)
C20 0.076(4) 0.106(5) 0.050(4) -0.006(3) -0.009(3) 0.068(4)
C21 0.058(3) 0.082(4) 0.089(5) -0.027(4) -0.028(3) 0.051(3)
C22 0.022(2) 0.027(2) 0.043(3) 0.0040(19) 0.0051(19) 0.0144(18)
C23 0.026(2) 0.029(2) 0.033(3) 0.0045(19) 0.0039(18) 0.0145(19)
C24 0.0214(19) 0.029(2) 0.037(3) -0.0028(19) 0.0023(18) 0.0099(18)
C25 0.0199(19) 0.030(2) 0.039(3) 0.0037(19) 0.0054(18) 0.0121(18)
C26 0.025(2) 0.028(2) 0.039(3) -0.0003(19) 0.0019(19) 0.0114(19)
C27 0.028(2) 0.026(2) 0.043(3) 0.000(2) 0.0025(19) 0.0148(19)
C28 0.023(2) 0.027(2) 0.043(3) -0.001(2) 0.0012(19) 0.0120(19)
C29 0.035(2) 0.035(3) 0.044(3) 0.013(2) 0.012(2) 0.019(2)
C30 0.050(3) 0.049(3) 0.044(3) 0.014(2) 0.010(2) 0.027(3)
C31 0.038(3) 0.031(3) 0.064(4) 0.012(2) 0.014(2) 0.015(2)
C32 0.051(3) 0.045(3) 0.053(3) 0.013(2) 0.021(3) 0.026(3)
C33 0.029(2) 0.029(2) 0.042(3) 0.005(2) 0.008(2) 0.016(2)
Li1 0.032(4) 0.047(5) 0.045(5) -0.006(4) -0.001(3) 0.018(4)
N1 0.035(2) 0.045(2) 0.058(3) -0.008(2) 0.002(2) 0.019(2)
C34 0.039(3) 0.036(3) 0.038(3) 0.001(2) 0.002(2) 0.017(2)
C35 0.037(2) 0.044(3) 0.046(3) 0.004(2) 0.007(2) 0.024(2)
N2 0.061(3) 0.094(4) 0.054(3) 0.017(3) 0.012(3) 0.048(3)
C36 0.055(3) 0.060(4) 0.060(4) 0.024(3) 0.018(3) 0.033(3)
C37 0.055(3) 0.074(4) 0.049(4) 0.006(3) 0.010(3) 0.031(3)
N3 0.080(4) 0.079(4) 0.058(3) 0.004(3) -0.001(3) 0.042(3)
C38 0.055(3) 0.055(4) 0.060(4) 0.001(3) 0.007(3) 0.023(3)
C39 0.045(3) 0.057(4) 0.104(5) -0.024(3) -0.018(3) 0.026(3)

loop_
_atom_type_symbol
_atom_type_description
_atom_type_scat_dispersion_real
_atom_type_scat_dispersion_imag
_atom_type_scat_source
C C 0.0033 0.0016 'International Tables Vol C Tables 4.2.6.8 and 6.1.1.4'
H H 0.0000 0.0000 'International Tables Vol C Tables 4.2.6.8 and 6.1.1.4'
N N 0.0061 0.0033 'International Tables Vol C Tables 4.2.6.8 and 6.1.1.4'
O O 0.0106 0.0060 'International Tables Vol C Tables 4.2.6.8 and 6.1.1.4'
V V 0.3005 0.5294 'International Tables Vol C Tables 4.2.6.8 and 6.1.1.4'
Li Li -0.0003 0.0001 'International Tables Vol C Tables 4.2.6.8 and 6.1.1.4'

loop_
_geom_angle_atom_site_label_1
_geom_angle_atom_site_label_2
_geom_angle_atom_site_label_3
_geom_angle
_geom_angle_site_symmetry_1
_geom_angle_site_symmetry_3
O5 V1 O4 111.55(15) . .
O5 V1 O1 106.49(14) . .
O4 V1 O1 110.49(13) . .
O5 V1 O2 109.12(13) . .
O4 V1 O2 111.66(14) . .
O1 V1 O2 107.32(13) . .
O5 V1 Li1 83.36(17) . 2_565
O4 V1 Li1 28.19(17) . 2_565
O1 V1 Li1 121.56(17) . 2_565
O2 V1 Li1 123.74(17) . 2_565
C1 O1 V1 120.3(2) . .
C12 O2 V1 124.2(2) . .
V1 O4 Li1 128.5(3) . 2_565
V1 O4 Li1 141.9(3) . .
Li1 O4 Li1 87.2(4) 2_565 .
O1 C1 C6 120.1(4) . .
O1 C1 C2 118.6(4) . .
C6 C1 C2 121.3(4) . .
C3 C2 C1 117.0(4) . .
C3 C2 C33 121.5(4) . 2_665
C1 C2 C33 121.5(4) . 2_665
C4 C3 C2 123.3(4) . .
C3 C4 C5 117.4(4) . .
C3 C4 C7 121.2(4) . .
C5 C4 C7 121.2(4) . .
C4 C5 C6 122.1(4) . .
C1 C6 C5 118.5(4) . .
C1 C6 C11 122.2(4) . .
C5 C6 C11 119.2(4) . .
C8 C7 C9 109.7(5) . .
C8 C7 C10 109.5(5) . .
C9 C7 C10 107.2(5) . .
C8 C7 C4 111.2(4) . .
C9 C7 C4 111.8(4) . .
C10 C7 C4 107.3(4) . .
C6 C11 C13 110.0(3) . .
O2 C12 C13 120.8(3) . .
O2 C12 C17 118.8(3) . .
C13 C12 C17 120.4(4) . .
C14 C13 C12 118.8(4) . .
C14 C13 C11 120.3(4) . .
C12 C13 C11 120.8(4) . .
C13 C14 C15 122.1(4) . .
C16 C15 C14 117.7(4) . .
C16 C15 C18 122.6(4) . .
C14 C15 C18 119.7(4) . .
C15 C16 C17 122.7(4) . .
C16 C17 C12 118.2(4) . .
C16 C17 C22 123.5(3) . .
C12 C17 C22 118.4(3) . .
C20 C18 C21 112.8(5) . .
C20 C18 C15 109.5(4) . .
C21 C18 C15 112.4(4) . .
C20 C18 C19 106.9(5) . .
C21 C18 C19 105.1(4) . .
C15 C18 C19 110.0(4) . .
C17 C22 C24 115.6(3) . .
O3 C23 C28 124.4(4) . .
O3 C23 C24 114.7(4) . .
C28 C23 C24 120.9(4) . .
C25 C24 C23 118.4(4) . .
C25 C24 C22 122.0(4) . .
C23 C24 C22 119.6(4) . .
C24 C25 C26 122.9(4) . .
C25 C26 C27 116.3(4) . .
C25 C26 C29 123.4(4) . .
C27 C26 C29 120.3(4) . .
C28 C27 C26 123.3(4) . .
C27 C28 C23 118.0(4) . .
C27 C28 C33 121.0(4) . .
C23 C28 C33 120.9(4) . .
C31 C29 C32 108.5(4) . .
C31 C29 C26 109.9(4) . .
C32 C29 C26 112.2(4) . .
C31 C29 C30 110.1(4) . .
C32 C29 C30 107.4(4) . .
C26 C29 C30 108.7(4) . .
C2 C33 C28 113.4(3) 2_665 .
O4 Li1 O4 92.8(4) 2_565 .
O4 Li1 N1 109.9(4) 2_565 .
O4 Li1 N1 131.4(4) . .
O4 Li1 N2 125.8(5) 2_565 .
O4 Li1 N2 100.4(4) . .
N1 Li1 N2 99.6(4) . .
O4 Li1 Li1 46.4(3) 2_565 2_565
O4 Li1 Li1 46.4(2) . 2_565
N1 Li1 Li1 136.6(6) . 2_565
N2 Li1 Li1 123.7(5) . 2_565
O4 Li1 V1 23.31(13) 2_565 2_565
O4 Li1 V1 115.3(3) . 2_565
N1 Li1 V1 89.3(3) . 2_565
N2 Li1 V1 122.3(4) . 2_565
Li1 Li1 V1 69.1(3) 2_565 2_565
C34 N1 Li1 149.9(4) . .
N1 C34 C35 179.3(5) . .
C36 N2 Li1 146.4(5) . .
N2 C36 C37 179.0(6) . .
N3 C38 C39 176.2(7) . .

loop_
_geom_bond_atom_site_label_1
_geom_bond_atom_site_label_2
_geom_bond_distance
_geom_bond_site_symmetry_2
V1 O5 1.612(3) .
V1 O4 1.652(3) .
V1 O1 1.814(3) .
V1 O2 1.816(3) .
V1 Li1 3.267(8) 2_565
O1 C1 1.378(4) .
O2 C12 1.372(4) .
O3 C23 1.369(5) .
O4 Li1 1.972(8) 2_565
O4 Li1 1.973(8) .
C1 C6 1.386(6) .
C1 C2 1.414(6) .
C2 C3 1.403(5) .
C2 C33 1.506(6) 2_665
C3 C4 1.385(6) .
C4 C5 1.387(6) .
C4 C7 1.540(6) .
C5 C6 1.408(5) .
C6 C11 1.520(6) .
C7 C8 1.506(8) .
C7 C9 1.509(8) .
C7 C10 1.538(7) .
C11 C13 1.526(5) .
C12 C13 1.398(6) .
C12 C17 1.410(5) .
C13 C14 1.388(5) .
C14 C15 1.396(6) .
C15 C16 1.379(6) .
C15 C18 1.542(5) .
C16 C17 1.395(5) .
C17 C22 1.509(6) .
C18 C20 1.491(7) .
C18 C21 1.491(7) .
C18 C19 1.569(7) .
C22 C24 1.515(5) .
C23 C28 1.392(5) .
C23 C24 1.399(6) .
C24 C25 1.385(6) .
C25 C26 1.391(6) .
C26 C27 1.395(6) .
C26 C29 1.534(6) .
C27 C28 1.385(6) .
C28 C33 1.521(6) .
C29 C31 1.532(7) .
C29 C32 1.534(6) .
C29 C30 1.540(6) .
C33 C2 1.506(6) 2_665
Li1 O4 1.972(8) 2_565
Li1 N1 2.028(9) .
Li1 N2 2.031(10) .
Li1 Li1 2.722(16) 2_565
Li1 V1 3.267(8) 2_565
N1 C34 1.141(5) .
C34 C35 1.455(6) .
N2 C36 1.156(7) .
C36 C37 1.408(8) .
N3 C38 1.161(7) .
C38 C39 1.485(8) .

loop_
_geom_hbond_atom_site_label_D
_geom_hbond_atom_site_label_H
_geom_hbond_atom_site_label_A
_geom_hbond_distance_DH
_geom_hbond_distance_HA
_geom_hbond_distance_DA
_geom_hbond_angle_DHA
_geom_hbond_site_symmetry_A
O3 H3 O5 0.80(5) 1.99(5) 2.707(4) 149(5) 2_665

loop_
_geom_torsion_atom_site_label_1
_geom_torsion_atom_site_label_2
_geom_torsion_atom_site_label_3
_geom_torsion_atom_site_label_4
_geom_torsion
_geom_torsion_site_symmetry_1
_geom_torsion_site_symmetry_4
O5 V1 O1 C1 -43.0(3) . .
O4 V1 O1 C1 -164.3(3) . .
O2 V1 O1 C1 73.8(3) . .
Li1 V1 O1 C1 -135.3(3) 2_565 .
O5 V1 O2 C12 41.7(3) . .
O4 V1 O2 C12 165.5(3) . .
O1 V1 O2 C12 -73.3(3) . .
Li1 V1 O2 C12 136.5(3) 2_565 .
O5 V1 O4 Li1 0.8(4) . 2_565
O1 V1 O4 Li1 119.0(4) . 2_565
O2 V1 O4 Li1 -121.6(4) . 2_565
O5 V1 O4 Li1 156.9(5) . .
O1 V1 O4 Li1 -84.8(5) . .
O2 V1 O4 Li1 34.5(5) . .
Li1 V1 O4 Li1 156.1(5) 2_565 .
V1 O1 C1 C6 -83.4(4) . .
V1 O1 C1 C2 97.7(4) . .
O1 C1 C2 C3 172.8(3) . .
C6 C1 C2 C3 -6.1(6) . .
O1 C1 C2 C33 -6.2(5) . 2_665
C6 C1 C2 C33 175.0(3) . 2_665
C1 C2 C3 C4 1.2(6) . .
C33 C2 C3 C4 -179.8(4) 2_665 .
C2 C3 C4 C5 3.0(6) . .
C2 C3 C4 C7 178.7(4) . .
C3 C4 C5 C6 -2.8(6) . .
C7 C4 C5 C6 -178.4(4) . .
O1 C1 C6 C5 -172.5(3) . .
C2 C1 C6 C5 6.3(6) . .
O1 C1 C6 C11 11.2(5) . .
C2 C1 C6 C11 -169.9(3) . .
C4 C5 C6 C1 -1.8(6) . .
C4 C5 C6 C11 174.6(4) . .
C3 C4 C7 C8 34.1(7) . .
C5 C4 C7 C8 -150.4(5) . .
C3 C4 C7 C9 157.2(5) . .
C5 C4 C7 C9 -27.4(6) . .
C3 C4 C7 C10 -85.6(6) . .
C5 C4 C7 C10 89.9(6) . .
C1 C6 C11 C13 91.2(4) . .
C5 C6 C11 C13 -85.1(4) . .
V1 O2 C12 C13 79.4(4) . .
V1 O2 C12 C17 -101.9(4) . .
O2 C12 C13 C14 175.7(4) . .
C17 C12 C13 C14 -3.1(6) . .
O2 C12 C13 C11 -7.3(6) . .
C17 C12 C13 C11 174.0(4) . .
C6 C11 C13 C14 85.9(5) . .
C6 C11 C13 C12 -91.1(4) . .
C12 C13 C14 C15 3.4(6) . .
C11 C13 C14 C15 -173.7(4) . .
C13 C14 C15 C16 -2.0(6) . .
C13 C14 C15 C18 179.8(4) . .
C14 C15 C16 C17 0.2(6) . .
C18 C15 C16 C17 178.4(4) . .
C15 C16 C17 C12 0.0(6) . .
C15 C16 C17 C22 -179.5(4) . .
O2 C12 C17 C16 -177.3(4) . .
C13 C12 C17 C16 1.4(6) . .
O2 C12 C17 C22 2.2(6) . .
C13 C12 C17 C22 -179.0(4) . .
C16 C15 C18 C20 -109.8(5) . .
C14 C15 C18 C20 68.3(5) . .
C16 C15 C18 C21 16.3(6) . .
C14 C15 C18 C21 -165.5(5) . .
C16 C15 C18 C19 133.0(5) . .
C14 C15 C18 C19 -48.9(6) . .
C16 C17 C22 C24 -6.7(6) . .
C12 C17 C22 C24 173.8(4) . .
O3 C23 C24 C25 -177.5(4) . .
C28 C23 C24 C25 2.8(6) . .
O3 C23 C24 C22 2.8(5) . .
C28 C23 C24 C22 -176.9(4) . .
C17 C22 C24 C25 103.4(5) . .
C17 C22 C24 C23 -77.0(5) . .
C23 C24 C25 C26 -1.4(6) . .
C22 C24 C25 C26 178.3(4) . .
C24 C25 C26 C27 -0.8(6) . .
C24 C25 C26 C29 177.8(4) . .
C25 C26 C27 C28 1.7(6) . .
C29 C26 C27 C28 -176.9(4) . .
C26 C27 C28 C23 -0.4(6) . .
C26 C27 C28 C33 -177.8(4) . .
O3 C23 C28 C27 178.4(4) . .
C24 C23 C28 C27 -1.9(6) . .
O3 C23 C28 C33 -4.2(6) . .
C24 C23 C28 C33 175.5(4) . .
C25 C26 C29 C31 126.0(4) . .
C27 C26 C29 C31 -55.4(5) . .
C25 C26 C29 C32 5.2(6) . .
C27 C26 C29 C32 -176.3(4) . .
C25 C26 C29 C30 -113.5(4) . .
C27 C26 C29 C30 65.1(5) . .
C27 C28 C33 C2 103.2(5) . 2_665
C23 C28 C33 C2 -74.2(5) . 2_665
